data_7028823
loop_
_publ_author_name
'Hasegawa, Toru'
'Yamane, Hisanori'

_publ_section_title
;
 Synthesis, crystal structure and lithium ion conduction of Li3BP2O8.
;
_journal_issue 5
_journal_name_full 'Dalton transactions (Cambridge, England : 2003)'
_journal_page_first 2294
_journal_page_last 2300
_journal_paper_doi 10.1039/c3dt52917g
_journal_volume 43
_journal_year 2014
_chemical_formula_moiety 'B O8 P2, 3(Li)'
_chemical_formula_sum 'B Li3 O8 P2'
_chemical_formula_weight 221.57
_chemical_name_common
; 
lithium boron phosphorous oxide
;
_chemical_name_systematic
; 
trilithium monoboron diphosphorus octaoxygen 
;
_space_group_IT_number 2
_symmetry_cell_setting triclinic
_symmetry_Int_Tables_number 2
_symmetry_space_group_name_Hall '-P 1'
_symmetry_space_group_name_H-M 'P -1'
_atom_sites_solution_primary direct
_atom_sites_solution_secondary difmap
_audit_creation_method SHELXL-97
_cell_angle_alpha 101.179(3)
_cell_angle_beta 105.067(3)
_cell_angle_gamma 90.335(3)
_cell_formula_units_Z 2
_cell_length_a 5.1888(5)
_cell_length_b 7.4118(7)
_cell_length_c 7.6735(7)
_cell_measurement_reflns_used 2221
_cell_measurement_temperature 293(2)
_cell_measurement_theta_max 27.49
_cell_measurement_theta_min 3.545
_cell_volume 279.06(5)
_computing_cell_refinement 'PROCESS-AUTO (Rigaku/MSC, 2005)'
_computing_data_collection 'PROCESS-AUTO (Rigaku/MSC, 2005)'
_computing_data_reduction 'PROCESS-AUTO (Rigaku/MSC, 2005)'
_computing_molecular_graphics 'VESTA (Momma & Izumi, 2008)'
_computing_publication_material 'SHELXL-97 (Sheldrick, 2008)'
_computing_structure_refinement 'SHELXL-97 (Sheldrick, 1997)'
_computing_structure_solution 'SIR2004 (Burla et al., 2005)'
_diffrn_ambient_temperature 293(2)
_diffrn_detector_area_resol_mean 10.0
_diffrn_measured_fraction_theta_full 0.978
_diffrn_measured_fraction_theta_max 0.978
_diffrn_measurement_device_type 'Rigaku RAXIS-RAPID II'
_diffrn_measurement_method \w
_diffrn_radiation_monochromator graphite
_diffrn_radiation_source 'fine-focus sealed tube'
_diffrn_radiation_type MoK\a
_diffrn_radiation_wavelength 0.71075
_diffrn_reflns_av_R_equivalents 0.0272
_diffrn_reflns_av_sigmaI/netI 0.0350
_diffrn_reflns_limit_h_max 6
_diffrn_reflns_limit_h_min -6
_diffrn_reflns_limit_k_max 9
_diffrn_reflns_limit_k_min -9
_diffrn_reflns_limit_l_max 9
_diffrn_reflns_limit_l_min -9
_diffrn_reflns_number 2737
_diffrn_reflns_theta_full 27.48
_diffrn_reflns_theta_max 27.48
_diffrn_reflns_theta_min 3.55
_exptl_absorpt_coefficient_mu 0.784
_exptl_absorpt_correction_T_max 0.966714
_exptl_absorpt_correction_T_min 0.917372
_exptl_absorpt_correction_type numerical
_exptl_absorpt_process_details
; 
(NUMABS; Higashi, 1999)
;
_exptl_crystal_colour colorless
_exptl_crystal_density_diffrn 2.637
_exptl_crystal_density_method 'not measured'
_exptl_crystal_description block
_exptl_crystal_F_000 216
_exptl_crystal_size_max 0.176
_exptl_crystal_size_mid 0.168
_exptl_crystal_size_min 0.072
_refine_diff_density_max 0.560
_refine_diff_density_min -0.543
_refine_diff_density_rms 0.101
_refine_ls_extinction_method none
_refine_ls_goodness_of_fit_ref 1.063
_refine_ls_matrix_type full
_refine_ls_number_parameters 127
_refine_ls_number_reflns 1265
_refine_ls_number_restraints 0
_refine_ls_restrained_S_all 1.063
_refine_ls_R_factor_all 0.0407
_refine_ls_R_factor_gt 0.0329
_refine_ls_shift/su_max 0.000
_refine_ls_shift/su_mean 0.000
_refine_ls_structure_factor_coef Fsqd
_refine_ls_weighting_details 'calc w=1/[\s^2^(Fo^2^)+(0.0304P)^2^+0.5296P] where P=(Fo^2^+2Fc^2^)/3'
_refine_ls_weighting_scheme calc
_refine_ls_wR_factor_gt 0.0748
_refine_ls_wR_factor_ref 0.0809
_reflns_number_gt 1067
_reflns_number_total 1265
_reflns_threshold_expression >2sigma(I)
_cod_data_source_file c3dt52917g.txt
_cod_data_source_block shelxl
_cod_depositor_comments
;
The following automatic conversions were performed:

data name '_iucr_refine_instruction_details' was replaced with
'_iucr_refine_instructions_details' as specified in the replacement
file 'data/replacement-values/replacement_tags.lst'.

Automatic conversion script
Id: cif_correct_tags 9268 2022-04-12 08:56:07Z antanas 
;
_cod_database_code 7028823

loop_
_symmetry_equiv_pos_as_xyz
'x, y, z'
'-x, -y, -z'

loop_
_atom_site_label
_atom_site_type_symbol
_atom_site_fract_x
_atom_site_fract_y
_atom_site_fract_z
_atom_site_U_iso_or_equiv
_atom_site_adp_type
_atom_site_occupancy
_atom_site_symmetry_multiplicity
_atom_site_calc_flag
Li1 Li 0.7757(12) 0.1333(8) 0.3078(8) 0.0311(12) Uani 1 1 d
Li2 Li 0.6698(9) 0.4796(7) 0.1455(6) 0.0193(10) Uani 1 1 d
Li3 Li 0.1387(11) 0.5327(9) 0.3879(10) 0.0468(18) Uani 1 1 d
B1 B 0.2584(5) 0.9615(4) 0.2316(4) 0.0108(6) Uani 1 1 d
P1 P 0.37120(12) 0.21492(9) 0.55001(9) 0.01021(18) Uani 1 1 d
P2 P 0.11689(12) 0.25094(9) 0.05505(9) 0.01017(18) Uani 1 1 d
O1 O 0.0529(3) 0.8131(3) 0.1482(2) 0.0137(4) Uani 1 1 d
O2 O 0.4736(3) 0.1125(2) 0.7151(2) 0.0127(4) Uani 1 1 d
O3 O 0.9397(4) 0.3047(3) 0.1836(2) 0.0152(4) Uani 1 1 d
O4 O 0.2023(3) 0.3680(2) 0.6055(2) 0.0135(4) Uani 1 1 d
O5 O 0.2817(3) 0.0826(2) 0.1061(2) 0.0129(4) Uani 1 1 d
O6 O 0.3045(4) 0.4066(3) 0.0591(3) 0.0169(4) Uani 1 1 d
O7 O 0.1831(3) 0.0641(2) 0.3957(2) 0.0113(4) Uani 1 1 d
O8 O 0.6000(3) 0.2751(3) 0.4847(2) 0.0145(4) Uani 1 1 d

loop_
_atom_site_aniso_label
_atom_site_aniso_U_11
_atom_site_aniso_U_22
_atom_site_aniso_U_33
_atom_site_aniso_U_23
_atom_site_aniso_U_13
_atom_site_aniso_U_12
Li1 0.037(3) 0.025(3) 0.039(3) 0.006(2) 0.025(3) 0.003(2)
Li2 0.015(2) 0.025(3) 0.015(2) 0.0024(19) 0.0006(18) 0.0041(18)
Li3 0.020(3) 0.037(4) 0.066(5) -0.022(3) 0.004(3) -0.001(2)
B1 0.0093(13) 0.0124(14) 0.0094(13) 0.0008(11) 0.0015(11) -0.0001(10)
P1 0.0099(3) 0.0101(3) 0.0104(3) 0.0012(2) 0.0030(2) 0.0019(2)
P2 0.0106(3) 0.0096(3) 0.0102(3) 0.0018(2) 0.0028(2) 0.0010(2)
O1 0.0146(9) 0.0147(10) 0.0106(9) 0.0013(7) 0.0022(7) -0.0037(7)
O2 0.0119(8) 0.0142(9) 0.0132(9) 0.0034(7) 0.0046(7) 0.0043(7)
O3 0.0167(9) 0.0166(10) 0.0142(9) 0.0033(8) 0.0071(8) 0.0059(7)
O4 0.0135(9) 0.0119(9) 0.0148(9) 0.0010(7) 0.0041(7) 0.0035(7)
O5 0.0146(9) 0.0126(9) 0.0147(9) 0.0060(7) 0.0073(7) 0.0045(7)
O6 0.0156(9) 0.0138(10) 0.0197(10) 0.0058(8) 0.0004(8) -0.0030(7)
O7 0.0112(8) 0.0119(9) 0.0109(9) 0.0004(7) 0.0044(7) 0.0003(7)
O8 0.0129(9) 0.0150(10) 0.0149(9) 0.0004(7) 0.0046(7) -0.0004(7)

loop_
_atom_type_symbol
_atom_type_description
_atom_type_scat_dispersion_real
_atom_type_scat_dispersion_imag
_atom_type_scat_source
B B 0.0013 0.0007 'International Tables Vol C Tables 4.2.6.8 and 6.1.1.4'
Li Li -0.0003 0.0001 'International Tables Vol C Tables 4.2.6.8 and 6.1.1.4'
O O 0.0106 0.0060 'International Tables Vol C Tables 4.2.6.8 and 6.1.1.4'
P P 0.1023 0.0942 'International Tables Vol C Tables 4.2.6.8 and 6.1.1.4'

loop_
_exptl_crystal_face_index_h
_exptl_crystal_face_index_k
_exptl_crystal_face_index_l
_exptl_crystal_face_perp_dist
-0.99 3.94 -6.40 0.0520
0.98 7.27 -1.88 0.0300
1.53 6.61 0.54 0.0489
-1.01 -7.26 1.79 0.0229
-1.86 -5.09 -2.82 0.0513
-4.78 2.37 3.01 0.0533
-4.39 -0.88 5.64 0.0519
-1.22 -5.28 6.32 0.0587
2.09 -6.06 3.42 0.0446
4.68 -0.27 -4.88 0.0394
-1.48 6.14 -4.18 0.0435
-0.37 6.60 2.09 0.0471
0.18 -4.50 6.60 0.0704
0.38 -7.39 1.51 0.0285
0.36 -6.46 -2.35 0.0481
-0.19 4.66 -6.50 0.0522
-0.38 7.35 -0.58 0.0271

loop_
_geom_angle_atom_site_label_1
_geom_angle_atom_site_label_2
_geom_angle_atom_site_label_3
_geom_angle
_geom_angle_site_symmetry_1
_geom_angle_site_symmetry_3
O8 Li1 O3 110.5(3) . .
O8 Li1 O7 120.7(3) . 1_655
O3 Li1 O7 82.0(2) . 1_655
O8 Li1 O2 90.6(2) . 2_656
O3 Li1 O2 149.2(3) . 2_656
O7 Li1 O2 106.9(2) 1_655 2_656
O8 Li1 O5 81.0(2) . .
O3 Li1 O5 102.5(2) . .
O7 Li1 O5 155.2(3) 1_655 .
O2 Li1 O5 57.62(15) 2_656 .
O8 Li1 B1 73.46(18) . 1_545
O3 Li1 B1 133.3(3) . 1_545
O7 Li1 B1 137.9(3) 1_655 1_545
O2 Li1 B1 31.11(11) 2_656 1_545
O5 Li1 B1 30.85(10) . 1_545
O8 Li1 Li3 38.10(17) . 2_666
O3 Li1 Li3 82.9(2) . 2_666
O7 Li1 Li3 92.1(2) 1_655 2_666
O2 Li1 Li3 125.1(3) 2_656 2_666
O5 Li1 Li3 112.5(2) . 2_666
B1 Li1 Li3 111.5(2) 1_545 2_666
O8 Li1 Li2 80.4(2) . .
O3 Li1 Li2 38.00(14) . .
O7 Li1 Li2 117.6(2) 1_655 .
O2 Li1 Li2 132.8(3) 2_656 .
O5 Li1 Li2 75.20(18) . .
B1 Li1 Li2 103.3(2) 1_545 .
Li3 Li1 Li2 70.1(2) 2_666 .
O8 Li1 Li3 83.0(2) . 1_655
O3 Li1 Li3 36.74(18) . 1_655
O7 Li1 Li3 75.1(2) 1_655 1_655
O2 Li1 Li3 173.3(3) 2_656 1_655
O5 Li1 Li3 122.7(2) . 1_655
B1 Li1 Li3 146.2(2) 1_545 1_655
Li3 Li1 Li3 48.3(3) 2_666 1_655
Li2 Li1 Li3 47.96(17) . 1_655
O6 Li2 O3 122.0(3) . .
O6 Li2 O6 97.3(2) . 2_665
O3 Li2 O6 109.5(2) . 2_665
O6 Li2 O4 117.8(3) . 2_666
O3 Li2 O4 94.7(2) . 2_666
O6 Li2 O4 116.7(3) 2_665 2_666
O6 Li2 Li2 49.95(17) . 2_665
O3 Li2 Li2 130.6(3) . 2_665
O6 Li2 Li2 47.35(17) 2_665 2_665
O4 Li2 Li2 133.9(3) 2_666 2_665
O6 Li2 Li3 155.0(3) . 1_655
O3 Li2 Li3 52.87(18) . 1_655
O6 Li2 Li3 107.4(3) 2_665 1_655
O4 Li2 Li3 47.07(18) 2_666 1_655
Li2 Li2 Li3 154.6(4) 2_665 1_655
O6 Li2 P1 97.16(19) . 2_666
O3 Li2 P1 121.1(2) . 2_666
O6 Li2 P1 106.5(2) 2_665 2_666
O4 Li2 P1 26.60(9) 2_666 2_666
Li2 Li2 P1 108.1(3) 2_665 2_666
Li3 Li2 P1 72.72(18) 1_655 2_666
O6 Li2 P2 125.1(2) . 1_655
O3 Li2 P2 24.81(9) . 1_655
O6 Li2 P2 84.89(17) 2_665 1_655
O4 Li2 P2 109.26(18) 2_666 1_655
Li2 Li2 P2 110.9(3) 2_665 1_655
Li3 Li2 P2 62.34(17) 1_655 1_655
P1 Li2 P2 134.95(16) 2_666 1_655
O6 Li2 Li1 90.0(2) . .
O3 Li2 Li1 40.66(15) . .
O6 Li2 Li1 144.4(2) 2_665 .
O4 Li2 Li1 89.6(2) 2_666 .
Li2 Li2 Li1 128.8(3) 2_665 .
Li3 Li2 Li1 72.2(2) 1_655 .
P1 Li2 Li1 107.12(18) 2_666 .
P2 Li2 Li1 62.91(14) 1_655 .
O6 Li2 P2 116.6(2) . 2_665
O3 Li2 P2 104.79(19) . 2_665
O6 Li2 P2 22.38(9) 2_665 2_665
O4 Li2 P2 96.14(19) 2_666 2_665
Li2 Li2 P2 67.6(2) 2_665 2_665
Li3 Li2 P2 87.0(2) 1_655 2_665
P1 Li2 P2 91.91(14) 2_666 2_665
P2 Li2 P2 83.12(12) 1_655 2_665
Li1 Li2 P2 145.43(19) . 2_665
O6 Li2 Li3 107.0(2) . 2_666
O3 Li2 Li3 71.74(17) . 2_666
O6 Li2 Li3 150.3(2) 2_665 2_666
O4 Li2 Li3 35.98(15) 2_666 2_666
Li2 Li2 Li3 152.5(3) 2_665 2_666
Li3 Li2 Li3 48.4(3) 1_655 2_666
P1 Li2 Li3 54.54(13) 2_666 2_666
P2 Li2 Li3 94.52(15) 1_655 2_666
Li1 Li2 Li3 54.14(17) . 2_666
P2 Li2 Li3 128.03(18) 2_665 2_666
O8 Li3 O4 106.2(3) 2_666 2_566
O8 Li3 O3 159.4(4) 2_666 1_455
O4 Li3 O3 89.7(2) 2_566 1_455
O8 Li3 O4 97.6(3) 2_666 .
O4 Li3 O4 101.8(3) 2_566 .
O3 Li3 O4 91.7(3) 1_455 .
O8 Li3 Li3 108.5(4) 2_666 2_566
O4 Li3 Li3 55.7(2) 2_566 2_566
O3 Li3 Li3 91.2(3) 1_455 2_566
O4 Li3 Li3 46.1(3) . 2_566
O8 Li3 Li2 139.9(4) 2_666 1_455
O4 Li3 Li2 48.22(18) 2_566 1_455
O3 Li3 Li2 46.23(16) 1_455 1_455
O4 Li3 Li2 116.0(3) . 1_455
Li3 Li3 Li2 83.1(3) 2_566 1_455
O8 Li3 P2 130.0(3) 2_666 .
O4 Li3 P2 113.6(3) 2_566 .
O3 Li3 P2 29.48(11) 1_455 .
O4 Li3 P2 102.5(2) . .
Li3 Li3 P2 118.5(3) 2_566 .
Li2 Li3 P2 65.55(18) 1_455 .
O8 Li3 P1 101.6(3) 2_666 .
O4 Li3 P1 126.5(4) 2_566 .
O3 Li3 P1 78.2(2) 1_455 .
O4 Li3 P1 28.93(10) . .
Li3 Li3 P1 72.5(3) 2_566 .
Li2 Li3 P1 118.5(3) 1_455 .
P2 Li3 P1 78.26(15) . .
O8 Li3 Li1 40.03(17) 2_666 2_666
O4 Li3 Li1 70.9(2) 2_566 2_666
O3 Li3 Li1 159.7(3) 1_455 2_666
O4 Li3 Li1 86.7(3) . 2_666
Li3 Li3 Li1 73.2(3) 2_566 2_666
Li2 Li3 Li1 117.2(3) 1_455 2_666
P2 Li3 Li1 168.2(3) . 2_666
P1 Li3 Li1 108.3(3) . 2_666
O8 Li3 P1 23.59(12) 2_666 2_666
O4 Li3 P1 120.8(3) 2_566 2_666
O3 Li3 P1 135.9(3) 1_455 2_666
O4 Li3 P1 109.8(2) . 2_666
Li3 Li3 P1 131.5(4) 2_566 2_666
Li2 Li3 P1 134.2(3) 1_455 2_666
P2 Li3 P1 106.7(2) . 2_666
P1 Li3 P1 102.31(17) . 2_666
Li1 Li3 P1 62.73(16) 2_666 2_666
O8 Li3 Li1 158.3(4) 2_666 1_455
O4 Li3 Li1 81.5(2) 2_566 1_455
O3 Li3 Li1 34.99(16) 1_455 1_455
O4 Li3 Li1 60.7(2) . 1_455
Li3 Li3 Li1 58.5(3) 2_566 1_455
Li2 Li3 Li1 59.88(19) 1_455 1_455
P2 Li3 Li1 59.99(15) . 1_455
P1 Li3 Li1 59.10(17) . 1_455
Li1 Li3 Li1 131.7(3) 2_666 1_455
P1 Li3 Li1 157.7(2) 2_666 1_455
O8 Li3 Li2 70.2(2) 2_666 2_666
O4 Li3 Li2 94.5(3) 2_566 2_666
O3 Li3 Li2 122.5(3) 1_455 2_666
O4 Li3 Li2 31.45(14) . 2_666
Li3 Li3 Li2 48.5(3) 2_566 2_666
Li2 Li3 Li2 131.6(3) 1_455 2_666
P2 Li3 Li2 132.2(3) . 2_666
P1 Li3 Li2 54.11(16) . 2_666
Li1 Li3 Li2 55.73(18) 2_666 2_666
P1 Li3 Li2 88.51(17) 2_666 2_666
Li1 Li3 Li2 89.2(2) 1_455 2_666
O1 B1 O5 113.1(2) . 1_565
O1 B1 O2 110.9(2) . 2_666
O5 B1 O2 105.0(2) 1_565 2_666
O1 B1 O7 105.5(2) . 1_565
O5 B1 O7 111.4(2) 1_565 1_565
O2 B1 O7 111.1(2) 2_666 1_565
O1 B1 Li1 154.6(2) . 1_565
O5 B1 Li1 66.10(17) 1_565 1_565
O2 B1 Li1 49.38(16) 2_666 1_565
O7 B1 Li1 97.78(18) 1_565 1_565
O8 P1 O4 114.25(11) . .
O8 P1 O7 110.36(10) . .
O4 P1 O7 107.89(10) . .
O8 P1 O2 110.89(10) . .
O4 P1 O2 109.24(10) . .
O7 P1 O2 103.63(10) . .
O8 P1 Li2 105.07(12) . 2_666
O4 P1 Li2 35.88(11) . 2_666
O7 P1 Li2 138.87(11) . 2_666
O2 P1 Li2 81.97(12) . 2_666
O8 P1 Li3 79.82(15) . .
O4 P1 Li3 45.46(16) . .
O7 P1 Li3 94.79(13) . .
O2 P1 Li3 153.15(15) . .
Li2 P1 Li3 71.35(16) 2_666 .
O8 P1 Li3 30.29(15) . 2_666
O4 P1 Li3 94.31(14) . 2_666
O7 P1 Li3 140.45(16) . 2_666
O2 P1 Li3 99.06(17) . 2_666
Li2 P1 Li3 75.84(16) 2_666 2_666
Li3 P1 Li3 77.69(17) . 2_666
O6 P2 O3 112.44(11) . 1_455
O6 P2 O1 107.25(11) . 2_565
O3 P2 O1 111.18(10) 1_455 2_565
O6 P2 O5 109.37(10) . .
O3 P2 O5 110.21(10) 1_455 .
O1 P2 O5 106.15(10) 2_565 .
O6 P2 Li3 72.09(17) . .
O3 P2 Li3 43.45(14) 1_455 .
O1 P2 Li3 140.98(15) 2_565 .
O5 P2 Li3 110.73(16) . .
O6 P2 Li2 97.59(12) . 1_455
O3 P2 Li2 32.08(11) 1_455 1_455
O1 P2 Li2 90.55(11) 2_565 1_455
O5 P2 Li2 141.67(12) . 1_455
Li3 P2 Li2 52.11(14) . 1_455
O6 P2 Li2 29.81(11) . 2_665
O3 P2 Li2 124.20(12) 1_455 2_665
O1 P2 Li2 77.47(11) 2_565 2_665
O5 P2 Li2 120.07(11) . 2_665
Li3 P2 Li2 94.42(18) . 2_665
Li2 P2 Li2 96.87(12) 1_455 2_665
B1 O1 P2 130.80(17) . 2_565
B1 O2 P1 125.54(16) 2_666 .
B1 O2 Li1 99.5(2) 2_666 2_656
P1 O2 Li1 113.00(19) . 2_656
P2 O3 Li2 123.11(18) 1_655 .
P2 O3 Li1 126.38(19) 1_655 .
Li2 O3 Li1 101.3(2) . .
P2 O3 Li3 107.1(2) 1_655 1_655
Li2 O3 Li3 80.9(2) . 1_655
Li1 O3 Li3 108.3(3) . 1_655
P1 O4 Li3 152.0(2) . 2_566
P1 O4 Li2 117.52(17) . 2_666
Li3 O4 Li2 84.7(2) 2_566 2_666
P1 O4 Li3 105.60(19) . .
Li3 O4 Li3 78.2(3) 2_566 .
Li2 O4 Li3 112.6(2) 2_666 .
B1 O5 P2 130.57(16) 1_545 .
B1 O5 Li1 83.04(18) 1_545 .
P2 O5 Li1 120.59(16) . .
P2 O6 Li2 139.68(19) . .
P2 O6 Li2 127.81(18) . 2_665
Li2 O6 Li2 82.7(2) . 2_665
B1 O7 P1 124.14(15) 1_545 .
B1 O7 Li1 107.8(2) 1_545 1_455
P1 O7 Li1 115.01(18) . 1_455
P1 O8 Li3 126.1(3) . 2_666
P1 O8 Li1 128.8(2) . .
Li3 O8 Li1 101.9(3) 2_666 .

loop_
_geom_bond_atom_site_label_1
_geom_bond_atom_site_label_2
_geom_bond_distance
_geom_bond_site_symmetry_2
Li1 O8 1.970(6) .
Li1 O3 2.031(6) .
Li1 O7 2.143(6) 1_655
Li1 O2 2.180(6) 2_656
Li1 O5 2.609(6) .
Li1 B1 2.833(6) 1_545
Li1 Li3 2.997(8) 2_666
Li1 Li2 3.057(7) .
Li1 Li3 3.364(9) 1_655
Li2 O6 1.876(5) .
Li2 O3 1.919(5) .
Li2 O6 1.953(5) 2_665
Li2 O4 1.965(5) 2_666
Li2 Li2 2.530(9) 2_665
Li2 Li3 2.624(7) 1_655
Li2 P1 2.974(5) 2_666
Li2 P2 3.027(5) 1_655
Li2 P2 3.103(5) 2_665
Li2 Li3 3.478(9) 2_666
Li3 O8 1.890(6) 2_666
Li3 O4 1.930(6) 2_566
Li3 O3 2.119(6) 1_455
Li3 O4 2.213(9) .
Li3 Li3 2.621(16) 2_566
Li3 Li2 2.624(7) 1_455
Li3 P2 2.945(6) .
Li3 P1 2.990(8) .
Li3 Li1 2.997(8) 2_666
Li3 P1 3.027(6) 2_666
Li3 Li1 3.364(9) 1_455
Li3 Li2 3.478(9) 2_666
B1 O1 1.455(3) .
B1 O5 1.463(3) 1_565
B1 O2 1.484(3) 2_666
B1 O7 1.484(3) 1_565
B1 Li1 2.833(6) 1_565
P1 O8 1.4995(19) .
P1 O4 1.5018(18) .
P1 O7 1.5742(18) .
P1 O2 1.5786(18) .
P1 Li2 2.974(5) 2_666
P1 Li3 3.027(6) 2_666
P2 O6 1.4957(19) .
P2 O3 1.5164(19) 1_455
P2 O1 1.5578(18) 2_565
P2 O5 1.5717(18) .
P2 Li2 3.027(5) 1_455
P2 Li2 3.103(5) 2_665
O1 P2 1.5578(18) 2_565
O2 B1 1.484(3) 2_666
O2 Li1 2.180(6) 2_656
O3 P2 1.5163(18) 1_655
O3 Li3 2.119(6) 1_655
O4 Li3 1.930(6) 2_566
O4 Li2 1.965(5) 2_666
O5 B1 1.463(3) 1_545
O6 Li2 1.953(5) 2_665
O7 B1 1.484(3) 1_545
O7 Li1 2.143(6) 1_455
O8 Li3 1.890(6) 2_666
